data_1562486
loop_
_publ_author_name
'Thao Tran, T.'
'Shiv Halasyamani, P.'

_publ_section_title
;
 Synthesis and characterization of ASnF3 (A=Na+, K+, Rb+, Cs+)
;
_journal_issue 1
_journal_name_full 'Journal of Solid State Chemistry'
_journal_page_first 213
_journal_page_last 218
_journal_paper_doi 10.1016/j.jssc.2013.11.025
_journal_volume 210
_journal_year 2014
_chemical_absolute_configuration unk
_chemical_formula_sum 'Cs F3 Sn'
_chemical_formula_weight 308.60
_space_group_IT_number 14
_space_group_name_Hall '-P 2yn'
_space_group_name_H-M_alt 'P 1 21/n 1'
_symmetry_cell_setting monoclinic
_symmetry_space_group_name_H-M 'P 1 21/n 1'
_atom_sites_solution_hydrogens none
_atom_sites_solution_primary direct
_atom_sites_solution_secondary difmap
_cell_angle_alpha 90.00
_cell_angle_beta 90.969(2)
_cell_angle_gamma 90.00
_cell_formula_units_Z 4
_cell_length_a 4.8635(10)
_cell_length_b 6.5374(13)
_cell_length_c 14.295(3)
_cell_measurement_reflns_used 1034
_cell_measurement_temperature 296(2)
_cell_measurement_theta_max 28.60
_cell_measurement_theta_min 2.85
_cell_volume 454.44(16)
_computing_cell_refinement 'SAINT v7.12A (Bruker-Nonius, 2004)'
_computing_data_collection 'APEX2 v1.0-27 (Bruker-Nonius, 2005)'
_computing_data_reduction 'SAINT v7.12A (Bruker-Nonius, 2004)'
_computing_structure_refinement 'SHELXL v5.10 (G.M. Sheldrick, 1997)'
_computing_structure_solution 'SHELXS v5.10 (G.M. Sheldrick, 1997)'
_diffrn_ambient_temperature 293(2)
_diffrn_detector_area_resol_mean 4K
_diffrn_measured_fraction_theta_full 0.993
_diffrn_measured_fraction_theta_max 0.993
_diffrn_measurement_device_type 'Bruker APEX II CCD'
_diffrn_measurement_method CCD
_diffrn_radiation_monochromator graphite
_diffrn_radiation_source 'fine-focus sealed tube'
_diffrn_radiation_type MoK\a
_diffrn_radiation_wavelength 0.71073
_diffrn_reflns_av_R_equivalents 0.0278
_diffrn_reflns_av_sigmaI/netI 0.0301
_diffrn_reflns_limit_h_max 6
_diffrn_reflns_limit_h_min -6
_diffrn_reflns_limit_k_max 7
_diffrn_reflns_limit_k_min -8
_diffrn_reflns_limit_l_max 18
_diffrn_reflns_limit_l_min -15
_diffrn_reflns_number 2574
_diffrn_reflns_theta_full 28.60
_diffrn_reflns_theta_max 28.60
_diffrn_reflns_theta_min 2.85
_diffrn_standards_decay_% 0.0
_exptl_absorpt_coefficient_mu 13.418
_exptl_absorpt_correction_T_max 0.2931
_exptl_absorpt_correction_T_min 0.1818
_exptl_absorpt_correction_type empirical
_exptl_absorpt_process_details 'SAINT v7.12A'
_exptl_crystal_colour colourless
_exptl_crystal_density_diffrn 4.511
_exptl_crystal_density_method 'not measured'
_exptl_crystal_description block
_exptl_crystal_F_000 528
_exptl_crystal_size_max 0.20
_exptl_crystal_size_mid 0.20
_exptl_crystal_size_min 0.15
_refine_diff_density_max 0.878
_refine_diff_density_min -0.918
_refine_diff_density_rms 0.170
_refine_ls_extinction_coef 0.0547(13)
_refine_ls_extinction_expression Fc^*^=kFc[1+0.001xFc^2^\l^3^/sin(2\q)]^-1/4^
_refine_ls_extinction_method none
_refine_ls_goodness_of_fit_ref 1.152
_refine_ls_hydrogen_treatment none
_refine_ls_matrix_type full
_refine_ls_number_parameters 47
_refine_ls_number_reflns 1058
_refine_ls_number_restraints 0
_refine_ls_restrained_S_all 1.152
_refine_ls_R_factor_all 0.0179
_refine_ls_R_factor_gt 0.0176
_refine_ls_shift/su_max 0.002
_refine_ls_shift/su_mean 0.000
_refine_ls_structure_factor_coef Fsqd
_refine_ls_weighting_details 'calc w=1/[\s^2^(Fo^2^)+(0.0000P)^2^+0.4832P] where P=(Fo^2^+2Fc^2^)/3'
_refine_ls_weighting_scheme calc
_refine_ls_wR_factor_gt 0.0423
_refine_ls_wR_factor_ref 0.0425
_reflns_number_gt 1034
_reflns_number_total 1058
_reflns_threshold_expression >2sigma(I)
_cod_data_source_file JSSC-2014-210-213.cif
_cod_data_source_block CsSnF3
_cod_depositor_comments
;
The following automatic conversions were performed:

data item '_symmetry_cell_setting' value 'Monoclinic' was changed to
'monoclinic' in accordance with the built-in table derived from the
CIF Core dictionary named 'cif_core.dic' version 2.4.5 last updated
on 2014-11-21.

Automatic conversion script
Id: cif_fix_values 8369 2020-08-20 11:38:08Z andrius 
;
_cod_original_sg_symbol_H-M P21/n
_cod_database_code 1562486

loop_
_symmetry_equiv_pos_as_xyz
'x, y, z'
'-x+1/2, y+1/2, -z+1/2'
'-x, -y, -z'
'x-1/2, -y-1/2, z-1/2'

loop_
_atom_site_label
_atom_site_type_symbol
_atom_site_fract_x
_atom_site_fract_y
_atom_site_fract_z
_atom_site_U_iso_or_equiv
_atom_site_adp_type
_atom_site_occupancy
_atom_site_symmetry_multiplicity
_atom_site_calc_flag
_atom_site_refinement_flags
_atom_site_disorder_assembly
_atom_site_disorder_group
Cs1 Cs 0.26199(4) 0.47690(3) 0.141597(16) 0.02714(10) Uani 1 1 d . . .
Sn1 Sn 0.25201(3) 0.52432(3) 0.615627(14) 0.02223(10) Uani 1 1 d . . .
F1 F 0.2078(4) 0.6836(3) 0.73554(12) 0.0360(4) Uani 1 1 d . . .
F2 F 0.6684(4) 0.5502(3) 0.63992(17) 0.0413(5) Uani 1 1 d . . .
F3 F 0.2586(4) 0.8024(3) 0.55176(13) 0.0378(4) Uani 1 1 d . . .

loop_
_atom_site_aniso_label
_atom_site_aniso_U_11
_atom_site_aniso_U_22
_atom_site_aniso_U_33
_atom_site_aniso_U_23
_atom_site_aniso_U_13
_atom_site_aniso_U_12
Cs1 0.02641(13) 0.03302(14) 0.02205(15) -0.00022(6) 0.00248(8) -0.00123(6)
Sn1 0.02031(14) 0.02637(14) 0.02003(16) -0.00139(6) 0.00044(9) -0.00031(6)
F1 0.0401(9) 0.0436(11) 0.0243(9) -0.0070(8) 0.0041(7) -0.0004(8)
F2 0.0209(8) 0.0518(12) 0.0512(13) 0.0004(10) 0.0007(8) 0.0021(8)
F3 0.0432(10) 0.0387(10) 0.0313(10) 0.0114(8) -0.0015(8) -0.0003(8)

loop_
_atom_type_symbol
_atom_type_description
_atom_type_scat_dispersion_real
_atom_type_scat_dispersion_imag
_atom_type_scat_source
F F 0.0171 0.0103 'International Tables Vol C Tables 4.2.6.8 and 6.1.1.4'
Sn Sn -0.6537 1.4246 'International Tables Vol C Tables 4.2.6.8 and 6.1.1.4'
Cs Cs -0.3680 2.1192 'International Tables Vol C Tables 4.2.6.8 and 6.1.1.4'

loop_
_geom_angle_atom_site_label_1
_geom_angle_atom_site_label_2
_geom_angle_atom_site_label_3
_geom_angle
_geom_angle_site_symmetry_1
_geom_angle_site_symmetry_3
F3 Cs1 F1 112.49(5) 2_545 3_566
F3 Cs1 F3 77.34(5) 2_545 4_575
F1 Cs1 F3 78.88(5) 3_566 4_575
F3 Cs1 F3 79.01(5) 2_545 4_675
F1 Cs1 F3 168.40(5) 3_566 4_675
F3 Cs1 F3 103.08(6) 4_575 4_675
F3 Cs1 F2 111.57(6) 2_545 4_575
F1 Cs1 F2 103.37(5) 3_566 4_575
F3 Cs1 F2 54.74(5) 4_575 4_575
F3 Cs1 F2 69.63(5) 4_675 4_575
F3 Cs1 F2 154.03(5) 2_545 3_666
F1 Cs1 F2 58.92(5) 3_566 3_666
F3 Cs1 F2 120.60(5) 4_575 3_666
F3 Cs1 F2 111.44(5) 4_675 3_666
F2 Cs1 F2 94.40(6) 4_575 3_666
F3 Cs1 F1 112.84(5) 2_545 3_666
F1 Cs1 F1 99.78(5) 3_566 3_666
F3 Cs1 F1 169.11(5) 4_575 3_666
F3 Cs1 F1 76.09(5) 4_675 3_666
F2 Cs1 F1 115.79(5) 4_575 3_666
F2 Cs1 F1 51.45(4) 3_666 3_666
F3 Cs1 F1 129.17(4) 2_545 4_675
F1 Cs1 F1 118.34(3) 3_566 4_675
F3 Cs1 F1 110.92(5) 4_575 4_675
F3 Cs1 F1 50.16(4) 4_675 4_675
F2 Cs1 F1 56.18(5) 4_575 4_675
F2 Cs1 F1 65.33(5) 3_666 4_675
F1 Cs1 F1 60.018(18) 3_666 4_675
F3 Cs1 F2 67.24(5) 2_545 4_565
F1 Cs1 F2 64.48(5) 3_566 4_565
F3 Cs1 F2 110.85(5) 4_575 4_565
F3 Cs1 F2 124.03(5) 4_675 4_565
F2 Cs1 F2 164.10(6) 4_575 4_565
F2 Cs1 F2 87.87(6) 3_666 4_565
F1 Cs1 F2 77.73(5) 3_666 4_565
F1 Cs1 F2 137.71(5) 4_675 4_565
F3 Cs1 F1 122.87(5) 2_545 4_575
F1 Cs1 F1 57.004(18) 3_566 4_575
F3 Cs1 F1 46.14(4) 4_575 4_575
F3 Cs1 F1 116.13(4) 4_675 4_575
F2 Cs1 F1 46.61(5) 4_575 4_575
F2 Cs1 F1 75.16(4) 3_666 4_575
F1 Cs1 F1 124.18(3) 3_666 4_575
F1 Cs1 F1 85.93(4) 4_675 4_575
F2 Cs1 F1 119.57(4) 4_565 4_575
F3 Cs1 Sn1 103.44(4) 2_545 4_675
F1 Cs1 Sn1 139.98(3) 3_566 4_675
F3 Cs1 Sn1 92.81(4) 4_575 4_675
F3 Cs1 Sn1 29.34(3) 4_675 4_675
F2 Cs1 Sn1 44.79(3) 4_575 4_675
F2 Cs1 Sn1 94.74(4) 3_666 4_675
F1 Cs1 Sn1 81.25(4) 3_666 4_675
F1 Cs1 Sn1 29.74(3) 4_675 4_675
F2 Cs1 Sn1 150.77(3) 4_565 4_675
F1 Cs1 Sn1 89.08(3) 4_575 4_675
F3 Cs1 Sn1 67.63(4) 2_545 4_665
F1 Cs1 Sn1 102.61(4) 3_566 4_665
F3 Cs1 Sn1 142.72(3) 4_575 4_665
F3 Cs1 Sn1 82.87(4) 4_675 4_665
F2 Cs1 Sn1 151.73(3) 4_575 4_665
F2 Cs1 Sn1 89.53(4) 3_666 4_665
F1 Cs1 Sn1 48.17(3) 3_666 4_665
F1 Cs1 Sn1 101.13(4) 4_675 4_665
F2 Cs1 Sn1 43.82(3) 4_565 4_665
F1 Cs1 Sn1 158.81(3) 4_575 4_665
Sn1 Cs1 Sn1 107.013(16) 4_675 4_665
F1 Sn1 F3 85.59(8) . .
F1 Sn1 F2 86.16(8) . .
F3 Sn1 F2 88.81(8) . .
F1 Sn1 Cs1 55.76(5) . 4_576
F3 Sn1 Cs1 48.48(5) . 4_576
F2 Sn1 Cs1 119.77(6) . 4_576
F1 Sn1 Cs1 105.45(5) . 4_566
F3 Sn1 Cs1 140.67(5) . 4_566
F2 Sn1 Cs1 128.84(6) . 4_566
Cs1 Sn1 Cs1 107.013(16) 4_576 4_566
F1 Sn1 Cs1 65.62(5) . 4_676
F3 Sn1 Cs1 46.97(5) . 4_676
F2 Sn1 Cs1 47.79(6) . 4_676
Cs1 Sn1 Cs1 73.070(16) 4_576 4_676
Cs1 Sn1 Cs1 169.532(10) 4_566 4_676
F1 Sn1 Cs1 113.93(5) . 4_666
F3 Sn1 Cs1 137.43(5) . 4_666
F2 Sn1 Cs1 57.37(6) . 4_666
Cs1 Sn1 Cs1 169.556(10) 4_576 4_666
Cs1 Sn1 Cs1 72.806(16) 4_566 4_666
Cs1 Sn1 Cs1 105.142(17) 4_676 4_666
F1 Sn1 Cs1 50.29(5) . 3_666
F3 Sn1 Cs1 111.25(5) . 3_666
F2 Sn1 Cs1 46.84(7) . 3_666
Cs1 Sn1 Cs1 104.540(9) 4_576 3_666
Cs1 Sn1 Cs1 104.311(10) 4_566 3_666
Cs1 Sn1 Cs1 65.997(8) 4_676 3_666
Cs1 Sn1 Cs1 65.885(8) 4_666 3_666
F1 Sn1 Cs1 41.10(5) . 3_566
F3 Sn1 Cs1 112.12(5) . 3_566
F2 Sn1 Cs1 116.56(7) . 3_566
Cs1 Sn1 Cs1 65.076(8) 4_576 3_566
Cs1 Sn1 Cs1 64.972(8) 4_566 3_566
Cs1 Sn1 Cs1 106.620(9) 4_676 3_566
Cs1 Sn1 Cs1 106.392(9) 4_666 3_566
Cs1 Sn1 Cs1 69.997(16) 3_666 3_566
Sn1 F1 Cs1 113.45(7) . 3_566
Sn1 F1 Cs1 101.32(7) . 3_666
Cs1 F1 Cs1 99.78(5) 3_566 3_666
Sn1 F1 Cs1 94.49(6) . 4_576
Cs1 F1 Cs1 88.46(4) 3_566 4_576
Cs1 F1 Cs1 157.37(6) 3_666 4_576
Sn1 F1 Cs1 85.06(5) . 4_676
Cs1 F1 Cs1 161.05(6) 3_566 4_676
Cs1 F1 Cs1 79.48(4) 3_666 4_676
Cs1 F1 Cs1 85.93(4) 4_576 4_676
Sn1 F2 Cs1 103.04(7) . 4_676
Sn1 F2 Cs1 104.63(8) . 3_666
Cs1 F2 Cs1 92.00(6) 4_676 3_666
Sn1 F2 Cs1 92.75(7) . 4_666
Cs1 F2 Cs1 164.10(6) 4_676 4_666
Cs1 F2 Cs1 85.72(5) 3_666 4_666
Sn1 F3 Cs1 139.02(9) . 2
Sn1 F3 Cs1 104.37(7) . 4_676
Cs1 F3 Cs1 102.66(5) 2 4_676
Sn1 F3 Cs1 102.18(6) . 4_576
Cs1 F3 Cs1 100.99(5) 2 4_576
Cs1 F3 Cs1 103.08(6) 4_676 4_576

loop_
_geom_bond_atom_site_label_1
_geom_bond_atom_site_label_2
_geom_bond_distance
_geom_bond_site_symmetry_2
Cs1 F3 2.9903(18) 2_545
Cs1 F1 3.0889(17) 3_566
Cs1 F3 3.1012(19) 4_575
Cs1 F3 3.1096(19) 4_675
Cs1 F2 3.125(2) 4_575
Cs1 F2 3.141(2) 3_666
Cs1 F1 3.2682(19) 3_666
Cs1 F1 3.3665(19) 4_675
Cs1 F2 3.476(2) 4_565
Cs1 F1 3.7574(18) 4_575
Cs1 Sn1 4.0595(6) 4_675
Cs1 Sn1 4.0724(6) 4_665
Sn1 F1 2.0201(18) .
Sn1 F3 2.0349(18) .
Sn1 F2 2.0560(19) .
Sn1 Cs1 4.0595(6) 4_576
Sn1 Cs1 4.0724(6) 4_566
Sn1 Cs1 4.1098(6) 4_676
Sn1 Cs1 4.1225(7) 4_666
Sn1 Cs1 4.1658(7) 3_666
Sn1 Cs1 4.3113(7) 3_566
F1 Cs1 3.0889(17) 3_566
F1 Cs1 3.2682(19) 3_666
F1 Cs1 3.3665(19) 4_576
F1 Cs1 3.7574(18) 4_676
F2 Cs1 3.125(2) 4_676
F2 Cs1 3.141(2) 3_666
F2 Cs1 3.476(2) 4_666
F3 Cs1 2.9903(18) 2
F3 Cs1 3.1012(19) 4_676
F3 Cs1 3.1096(19) 4_576
